data_7135039
loop_
_publ_author_name
'Yu, Yue'
'Guan, Ning'
'Zhao, Chunying'
'Cao, Hua'
'Ma, Yan-Long'

_publ_section_title
;
 Mechanochemically controllable synthesis of mono- or di-alkenylated
 indolizines.
;
_journal_issue 86
_journal_name_full 'Chemical communications (Cambridge, England)'
_journal_page_first 16834
_journal_page_last 16837
_journal_paper_doi 10.1039/d5cc05156h
_journal_volume 61
_journal_year 2025
_chemical_formula_moiety 'C57 H61 N O3'
_chemical_formula_sum 'C57 H61 N O3'
_chemical_formula_weight 808.06
_space_group_crystal_system monoclinic
_space_group_IT_number 4
_space_group_name_Hall 'P 2yb'
_space_group_name_H-M_alt 'P 1 21 1'
_atom_sites_solution_hydrogens geom
_atom_sites_solution_primary dual
_audit_creation_date 2021-05-23
_audit_creation_method
;
Olex2 1.3-alpha
(compiled 2020.09.11 svn.r3730fd0d for OlexSys, GUI svn.r6159)
;
_audit_update_record
;
2021-12-15 deposited with the CCDC.	2025-09-25 downloaded from the CCDC.
;
_cell_angle_alpha 90
_cell_angle_beta 93.843(9)
_cell_angle_gamma 90
_cell_formula_units_Z 2
_cell_length_a 11.4318(11)
_cell_length_b 11.3080(9)
_cell_length_c 18.3289(16)
_cell_measurement_reflns_used 2440
_cell_measurement_temperature 149.99(10)
_cell_measurement_theta_max 26.6920
_cell_measurement_theta_min 2.7100
_cell_volume 2364.1(4)
_computing_cell_refinement 'CrysAlisPro 1.171.38.43f (Rigaku OD, 2015)'
_computing_data_collection 'CrysAlisPro 1.171.38.43f (Rigaku OD, 2015)'
_computing_data_reduction 'CrysAlisPro 1.171.38.43f (Rigaku OD, 2015)'
_computing_molecular_graphics 'Olex2 1.3-alpha (Dolomanov et al., 2009)'
_computing_publication_material 'Olex2 1.3-alpha (Dolomanov et al., 2009)'
_computing_structure_refinement 'SHELXL 2018/3 (Sheldrick, 2015)'
_computing_structure_solution 'SHELXT  (Sheldrick, 2015)'
_diffrn_ambient_environment N~2~
_diffrn_ambient_temperature 149.99(10)
_diffrn_detector 'CCD plate'
_diffrn_detector_area_resol_mean 5.2684
_diffrn_detector_type AtlasS2
_diffrn_measured_fraction_theta_full 0.992
_diffrn_measured_fraction_theta_max 0.850
_diffrn_measurement_details
;
List of Runs (angles in degrees, time in seconds):

  # Type    Start    End  Width  t~exp~   \w     \q     \k     \f   Frames
#--------------------------------------------------------------------------
  1  \w    -81.00  16.00   1.00    6.50    --  -11.27 -57.00-180.00   97
  2  \w     38.00  63.00   1.00    6.50    --  -11.27  38.00 -90.00   25
  3  \w    -33.00  42.00   1.00    6.50    --  -11.27  57.00 -30.00   75
;
_diffrn_measurement_device 'four-circle diffractometer'
_diffrn_measurement_device_type 'SuperNova, Dual, Cu at zero, AtlasS2'
_diffrn_measurement_method '\w scans'
_diffrn_orient_matrix_type 'CrysAlisPro convention (1999,Acta A55,543-557)'
_diffrn_orient_matrix_UB_11 0.0463378000
_diffrn_orient_matrix_UB_12 0.0207211000
_diffrn_orient_matrix_UB_13 0.0243739000
_diffrn_orient_matrix_UB_21 0.0391563000
_diffrn_orient_matrix_UB_22 -0.0040026000
_diffrn_orient_matrix_UB_23 -0.0283471000
_diffrn_orient_matrix_UB_31 -0.0135346000
_diffrn_orient_matrix_UB_32 0.0590758000
_diffrn_orient_matrix_UB_33 -0.0103768000
_diffrn_radiation_monochromator mirror
_diffrn_radiation_probe x-ray
_diffrn_radiation_type 'Mo K\a'
_diffrn_radiation_wavelength 0.71073
_diffrn_reflns_av_R_equivalents 0.0480
_diffrn_reflns_av_unetI/netI 0.1168
_diffrn_reflns_Laue_measured_fraction_full 0.992
_diffrn_reflns_Laue_measured_fraction_max 0.850
_diffrn_reflns_limit_h_max 15
_diffrn_reflns_limit_h_min -10
_diffrn_reflns_limit_k_max 15
_diffrn_reflns_limit_k_min -15
_diffrn_reflns_limit_l_max 25
_diffrn_reflns_limit_l_min -20
_diffrn_reflns_number 12750
_diffrn_reflns_point_group_measured_fraction_full 0.870
_diffrn_reflns_point_group_measured_fraction_max 0.700
_diffrn_reflns_theta_full 25.242
_diffrn_reflns_theta_max 29.472
_diffrn_reflns_theta_min 2.040
_diffrn_source 'micro-focus sealed X-ray tube'
_diffrn_source_type 'SuperNova (Mo) X-ray Source'
_exptl_absorpt_coefficient_mu 0.069
_exptl_absorpt_correction_T_max 1.00000
_exptl_absorpt_correction_T_min 0.96237
_exptl_absorpt_correction_type multi-scan
_exptl_absorpt_process_details
;
CrysAlisPro 1.171.38.43f (Rigaku Oxford Diffraction, 2015)
Empirical absorption correction using spherical harmonics,
 implemented in SCALE3 ABSPACK scaling algorithm.
;
_exptl_crystal_colour red
_exptl_crystal_colour_primary red
_exptl_crystal_density_diffrn 1.135
_exptl_crystal_description block
_exptl_crystal_F_000 868
_exptl_crystal_size_max 0.13
_exptl_crystal_size_mid 0.12
_exptl_crystal_size_min 0.1
_refine_diff_density_max 0.237
_refine_diff_density_min -0.278
_refine_diff_density_rms 0.060
_refine_ls_abs_structure_details
;
 Flack x determined using 1647 quotients [(I+)-(I-)]/[(I+)+(I-)]
 (Parsons, Flack and Wagner, Acta Cryst. B69 (2013) 249-259).
;
_refine_ls_abs_structure_Flack -3.8(10)
_refine_ls_extinction_method none
_refine_ls_goodness_of_fit_ref 1.085
_refine_ls_hydrogen_treatment constr
_refine_ls_matrix_type full
_refine_ls_number_parameters 563
_refine_ls_number_reflns 9198
_refine_ls_number_restraints 1
_refine_ls_restrained_S_all 1.085
_refine_ls_R_factor_all 0.1110
_refine_ls_R_factor_gt 0.0698
_refine_ls_shift/su_max 0.000
_refine_ls_shift/su_mean 0.000
_refine_ls_structure_factor_coef Fsqd
_refine_ls_weighting_details 'w=1/[\s^2^(Fo^2^)+(0.0276P)^2^] where P=(Fo^2^+2Fc^2^)/3'
_refine_ls_weighting_scheme calc
_refine_ls_wR_factor_gt 0.1099
_refine_ls_wR_factor_ref 0.1311
_reflns_Friedel_coverage 0.571
_reflns_Friedel_fraction_full 0.734
_reflns_Friedel_fraction_max 0.534
_reflns_number_gt 6293
_reflns_number_total 9198
_reflns_threshold_expression 'I > 2\s(I)'
_cod_data_source_file d5cc05156h2.cif
_cod_data_source_block 46-3
_cod_depositor_comments 'Adding full bibliography for 7135038--7135039.cif.'
_cod_database_code 7135039
_shelx_shelxl_version_number 2018/3
_shelx_space_group_comment
;
The symmetry employed for this shelxl refinement is uniquely defined
by the following loop, which should always be used as a source of
symmetry information in preference to the above space-group names.
They are only intended as comments.
;
_reflns_odcompleteness_completeness 99.13
_reflns_odcompleteness_iscentric 1
_reflns_odcompleteness_theta 26.32
_olex2_refinement_description
;
1. Fixed Uiso
 At 1.2 times of:
  All C(H) groups
 At 1.5 times of:
  All C(H,H,H) groups
2.a Aromatic/amide H refined with riding coordinates:
 C2(H2), C6(H6), C9(H9), C10(H10), C11(H11), C12(H12), C13(H13), C25(H25),
 C26(H26), C27(H27), C28(H28), C30(H30), C32(H32), C33(H33), C34(H34), C38(H38),
  C39(H39), C40(H40), C41(H41), C42(H42), C46(H46), C48(H48)
2.b Idealised Me refined as rotating group:
 C15(H15A,H15B,H15C), C16(H16A,H16B,H16C), C17(H17A,H17B,H17C), C19(H19A,H19B,
 H19C), C20(H20A,H20B,H20C), C21(H21A,H21B,H21C), C35(H35A,H35B,H35C), C50(H50A,
 H50B,H50C), C51(H51A,H51B,H51C), C52(H52A,H52B,H52C), C54(H54A,H54B,H54C),
 C55(H55A,H55B,H55C), C56(H56A,H56B,H56C)
;
_olex2_date_sample_data_collection 2021-05-22
_olex2_submission_special_instructions 'No special instructions were received'
_oxdiff_exptl_absorpt_empirical_details
;
Empirical correction (ABSPACK) includes:
- Absorption correction using spherical harmonics
- Frame scaling
;
_oxdiff_exptl_absorpt_empirical_full_max 1.146
_oxdiff_exptl_absorpt_empirical_full_min 0.893

loop_
_space_group_symop_operation_xyz
'x, y, z'
'-x, y+1/2, -z'

loop_
_atom_site_label
_atom_site_type_symbol
_atom_site_fract_x
_atom_site_fract_y
_atom_site_fract_z
_atom_site_U_iso_or_equiv
_atom_site_adp_type
_atom_site_occupancy
_atom_site_site_symmetry_order
_atom_site_calc_flag
_atom_site_refinement_flags_posn
_atom_site_refinement_flags_adp
_atom_site_refinement_flags_occupancy
_atom_site_disorder_assembly
_atom_site_disorder_group
O1 O 0.6128(3) 0.5375(3) 0.66610(17) 0.0341(9) Uani 1 1 d . . . . .
O2 O 0.9616(4) 0.2058(3) 0.1286(2) 0.0619(14) Uani 1 1 d . . . . .
O3 O 0.3906(3) 0.3814(4) 0.03692(19) 0.0459(10) Uani 1 1 d . . . . .
N1 N 0.8069(3) 0.7048(3) 0.2852(2) 0.0224(9) Uani 1 1 d . . . . .
C1 C 0.7748(4) 0.4682(3) 0.4791(2) 0.0170(9) Uani 1 1 d . . . . .
C2 C 0.8076(4) 0.4062(3) 0.5465(2) 0.0172(10) Uani 1 1 d . . . . .
H2 H 0.870413 0.353881 0.547126 0.021 Uiso 1 1 calc R U . . .
C3 C 0.7517(4) 0.4204(4) 0.6086(2) 0.0189(10) Uani 1 1 d . . . . .
C4 C 0.6540(4) 0.5069(4) 0.6083(2) 0.0210(10) Uani 1 1 d . . . . .
C5 C 0.6090(4) 0.5593(4) 0.5377(2) 0.0204(10) Uani 1 1 d . . . . .
C6 C 0.6702(4) 0.5394(4) 0.4780(2) 0.0190(10) Uani 1 1 d . . . . .
H6 H 0.643091 0.573627 0.433954 0.023 Uiso 1 1 calc R U . . .
C7 C 0.8390(4) 0.4614(3) 0.4184(2) 0.0161(9) Uani 1 1 d . . . . .
C8 C 0.9358(4) 0.3746(4) 0.4108(2) 0.0172(10) Uani 1 1 d . . . . .
C9 C 1.0423(4) 0.4145(4) 0.3883(3) 0.0296(12) Uani 1 1 d . . . . .
H9 H 1.054023 0.494984 0.381389 0.036 Uiso 1 1 calc R U . . .
C10 C 1.1317(4) 0.3349(5) 0.3761(3) 0.0382(14) Uani 1 1 d . . . . .
H10 H 1.203519 0.362359 0.362045 0.046 Uiso 1 1 calc R U . . .
C11 C 1.1140(5) 0.2159(4) 0.3848(3) 0.0362(13) Uani 1 1 d . . . . .
H11 H 1.173275 0.162695 0.375773 0.043 Uiso 1 1 calc R U . . .
C12 C 1.0089(4) 0.1753(4) 0.4069(3) 0.0317(12) Uani 1 1 d . . . . .
H12 H 0.997205 0.094558 0.412949 0.038 Uiso 1 1 calc R U . . .
C13 C 0.9207(4) 0.2537(4) 0.4202(2) 0.0258(11) Uani 1 1 d . . . . .
H13 H 0.850041 0.225455 0.435642 0.031 Uiso 1 1 calc R U . . .
C14 C 0.7900(4) 0.3571(4) 0.6796(2) 0.0240(11) Uani 1 1 d . . . . .
C15 C 0.6834(4) 0.3019(4) 0.7144(2) 0.0316(12) Uani 1 1 d . . . . .
H15A H 0.630699 0.363428 0.727222 0.047 Uiso 1 1 calc R U . . .
H15B H 0.709744 0.258869 0.757629 0.047 Uiso 1 1 calc R U . . .
H15C H 0.643623 0.249024 0.680129 0.047 Uiso 1 1 calc R U . . .
C16 C 0.8513(4) 0.4438(4) 0.7335(2) 0.0323(12) Uani 1 1 d . . . . .
H16A H 0.919248 0.475955 0.712620 0.048 Uiso 1 1 calc R U . . .
H16B H 0.874871 0.403140 0.778105 0.048 Uiso 1 1 calc R U . . .
H16C H 0.798469 0.506696 0.743717 0.048 Uiso 1 1 calc R U . . .
C17 C 0.8746(5) 0.2552(4) 0.6663(3) 0.0376(14) Uani 1 1 d . . . . .
H17A H 0.838598 0.201922 0.630735 0.056 Uiso 1 1 calc R U . . .
H17B H 0.892620 0.213547 0.711312 0.056 Uiso 1 1 calc R U . . .
H17C H 0.945455 0.286369 0.648591 0.056 Uiso 1 1 calc R U . . .
C18 C 0.4979(4) 0.6335(4) 0.5342(3) 0.0288(12) Uani 1 1 d . . . . .
C19 C 0.4606(5) 0.6718(5) 0.4566(3) 0.0439(15) Uani 1 1 d . . . . .
H19A H 0.520825 0.720106 0.437893 0.066 Uiso 1 1 calc R U . . .
H19B H 0.389083 0.716262 0.456646 0.066 Uiso 1 1 calc R U . . .
H19C H 0.448371 0.603137 0.426212 0.066 Uiso 1 1 calc R U . . .
C20 C 0.5187(5) 0.7479(4) 0.5799(3) 0.0404(14) Uani 1 1 d . . . . .
H20A H 0.537660 0.727424 0.630148 0.061 Uiso 1 1 calc R U . . .
H20B H 0.448912 0.795405 0.576376 0.061 Uiso 1 1 calc R U . . .
H20C H 0.582329 0.791748 0.561533 0.061 Uiso 1 1 calc R U . . .
C21 C 0.3976(4) 0.5621(5) 0.5636(3) 0.0441(15) Uani 1 1 d . . . . .
H21A H 0.386158 0.490781 0.535620 0.066 Uiso 1 1 calc R U . . .
H21B H 0.326939 0.608239 0.559716 0.066 Uiso 1 1 calc R U . . .
H21C H 0.416672 0.542445 0.613960 0.066 Uiso 1 1 calc R U . . .
C22 C 0.8186(4) 0.5401(4) 0.3554(2) 0.0167(10) Uani 1 1 d . . . . .
C23 C 0.8081(4) 0.5068(4) 0.2810(2) 0.0197(10) Uani 1 1 d . . . . .
C24 C 0.7986(4) 0.6081(4) 0.2381(2) 0.0188(10) Uani 1 1 d . . . . .
C25 C 0.8030(4) 0.8256(4) 0.2707(3) 0.0253(11) Uani 1 1 d . . . . .
H25 H 0.792983 0.852214 0.222647 0.030 Uiso 1 1 calc R U . . .
C26 C 0.8136(4) 0.9043(4) 0.3261(3) 0.0294(12) Uani 1 1 d . . . . .
H26 H 0.811378 0.984989 0.316399 0.035 Uiso 1 1 calc R U . . .
C27 C 0.8284(4) 0.8631(4) 0.3995(3) 0.0285(12) Uani 1 1 d . . . . .
H27 H 0.836495 0.917474 0.437598 0.034 Uiso 1 1 calc R U . . .
C28 C 0.8307(4) 0.7466(4) 0.4147(2) 0.0215(10) Uani 1 1 d . . . . .
H28 H 0.840466 0.721001 0.462933 0.026 Uiso 1 1 calc R U . . .
C29 C 0.8031(4) 0.3840(4) 0.2525(2) 0.0207(10) Uani 1 1 d . . . . .
C30 C 0.8825(5) 0.3468(4) 0.2031(3) 0.0303(12) Uani 1 1 d . . . . .
H30 H 0.939625 0.398541 0.188466 0.036 Uiso 1 1 calc R U . . .
C31 C 0.8764(5) 0.2321(4) 0.1755(3) 0.0378(14) Uani 1 1 d . . . . .
C32 C 0.7909(5) 0.1553(4) 0.1950(3) 0.0369(14) Uani 1 1 d . . . . .
H32 H 0.785485 0.079735 0.174930 0.044 Uiso 1 1 calc R U . . .
C33 C 0.7130(5) 0.1919(4) 0.2447(3) 0.0356(13) Uani 1 1 d . . . . .
H33 H 0.655431 0.139998 0.258620 0.043 Uiso 1 1 calc R U . . .
C34 C 0.7192(4) 0.3048(4) 0.2743(2) 0.0245(11) Uani 1 1 d . . . . .
H34 H 0.667359 0.327513 0.308745 0.029 Uiso 1 1 calc R U . . .
C35 C 0.9598(7) 0.0893(5) 0.0980(3) 0.077(3) Uani 1 1 d . . . . .
H35A H 1.023328 0.081010 0.066642 0.116 Uiso 1 1 calc R U . . .
H35B H 0.886733 0.076849 0.070060 0.116 Uiso 1 1 calc R U . . .
H35C H 0.968118 0.032039 0.136598 0.116 Uiso 1 1 calc R U . . .
C36 C 0.7740(4) 0.6173(4) 0.1587(2) 0.0186(10) Uani 1 1 d . . . . .
C37 C 0.8598(4) 0.6827(4) 0.1161(2) 0.0194(10) Uani 1 1 d . . . . .
C38 C 0.8220(4) 0.7546(4) 0.0576(2) 0.0230(11) Uani 1 1 d . . . . .
H38 H 0.742238 0.762748 0.045200 0.028 Uiso 1 1 calc R U . . .
C39 C 0.9025(5) 0.8145(4) 0.0175(3) 0.0295(12) Uani 1 1 d . . . . .
H39 H 0.876568 0.862316 -0.021618 0.035 Uiso 1 1 calc R U . . .
C40 C 1.0213(5) 0.8027(4) 0.0360(3) 0.0306(12) Uani 1 1 d . . . . .
H40 H 1.075357 0.841367 0.008639 0.037 Uiso 1 1 calc R U . . .
C41 C 1.0598(4) 0.7337(4) 0.0948(3) 0.0299(12) Uani 1 1 d . . . . .
H41 H 1.139588 0.726820 0.107574 0.036 Uiso 1 1 calc R U . . .
C42 C 0.9795(4) 0.6745(4) 0.1347(2) 0.0245(11) Uani 1 1 d . . . . .
H42 H 1.005980 0.628646 0.174543 0.029 Uiso 1 1 calc R U . . .
C43 C 0.4861(4) 0.4658(4) 0.1431(2) 0.0240(11) Uani 1 1 d . . . . .
C44 C 0.4763(4) 0.4356(4) 0.0639(3) 0.0273(11) Uani 1 1 d . . . . .
C45 C 0.5734(4) 0.4715(4) 0.0182(2) 0.0230(10) Uani 1 1 d . . . . .
C46 C 0.6658(4) 0.5305(4) 0.0495(2) 0.0212(10) Uani 1 1 d . . . . .
H46 H 0.725184 0.553818 0.020314 0.025 Uiso 1 1 calc R U . . .
C47 C 0.6769(4) 0.5593(4) 0.1263(2) 0.0195(10) Uani 1 1 d . . . . .
C48 C 0.5830(4) 0.5224(4) 0.1702(2) 0.0211(10) Uani 1 1 d . . . . .
H48 H 0.590013 0.538829 0.219982 0.025 Uiso 1 1 calc R U . . .
C49 C 0.3854(4) 0.4339(4) 0.1897(3) 0.0283(12) Uani 1 1 d . . . . .
C50 C 0.3671(5) 0.2989(4) 0.1905(3) 0.0441(15) Uani 1 1 d . . . . .
H50A H 0.347021 0.271700 0.141670 0.066 Uiso 1 1 calc R U . . .
H50B H 0.304875 0.279972 0.221158 0.066 Uiso 1 1 calc R U . . .
H50C H 0.438087 0.261059 0.209201 0.066 Uiso 1 1 calc R U . . .
C51 C 0.2727(4) 0.4958(4) 0.1605(3) 0.0403(14) Uani 1 1 d . . . . .
H51A H 0.284746 0.579814 0.160717 0.060 Uiso 1 1 calc R U . . .
H51B H 0.210333 0.476663 0.191089 0.060 Uiso 1 1 calc R U . . .
H51C H 0.252190 0.469723 0.111484 0.060 Uiso 1 1 calc R U . . .
C52 C 0.4109(4) 0.4749(5) 0.2695(3) 0.0355(13) Uani 1 1 d . . . . .
H52A H 0.477328 0.432503 0.291012 0.053 Uiso 1 1 calc R U . . .
H52B H 0.343757 0.459457 0.296818 0.053 Uiso 1 1 calc R U . . .
H52C H 0.427425 0.558098 0.270299 0.053 Uiso 1 1 calc R U . . .
C53 C 0.5657(4) 0.4367(4) -0.0631(3) 0.0291(12) Uani 1 1 d . . . . .
C54 C 0.5634(5) 0.3005(5) -0.0708(3) 0.0451(15) Uani 1 1 d . . . . .
H54A H 0.559023 0.279545 -0.121637 0.068 Uiso 1 1 calc R U . . .
H54B H 0.496177 0.269599 -0.048447 0.068 Uiso 1 1 calc R U . . .
H54C H 0.633436 0.267837 -0.046980 0.068 Uiso 1 1 calc R U . . .
C55 C 0.4558(5) 0.4922(5) -0.1021(3) 0.0486(15) Uani 1 1 d . . . . .
H55A H 0.460849 0.576806 -0.098803 0.073 Uiso 1 1 calc R U . . .
H55B H 0.387383 0.465544 -0.079215 0.073 Uiso 1 1 calc R U . . .
H55C H 0.450394 0.468928 -0.152565 0.073 Uiso 1 1 calc R U . . .
C56 C 0.6714(5) 0.4814(5) -0.1012(3) 0.0376(13) Uani 1 1 d . . . . .
H56A H 0.741381 0.445469 -0.079341 0.056 Uiso 1 1 calc R U . . .
H56B H 0.676868 0.565723 -0.096157 0.056 Uiso 1 1 calc R U . . .
H56C H 0.662794 0.461045 -0.152135 0.056 Uiso 1 1 calc R U . . .
C57 C 0.8185(4) 0.6641(3) 0.3578(2) 0.0148(9) Uani 1 1 d . . . . .

loop_
_atom_site_aniso_label
_atom_site_aniso_U_11
_atom_site_aniso_U_22
_atom_site_aniso_U_33
_atom_site_aniso_U_23
_atom_site_aniso_U_13
_atom_site_aniso_U_12
O1 0.040(2) 0.0383(19) 0.0255(19) -0.0030(16) 0.0110(17) 0.0085(17)
O2 0.111(4) 0.029(2) 0.051(3) -0.0101(19) 0.043(3) 0.010(2)
O3 0.032(2) 0.069(3) 0.036(2) -0.018(2) 0.0007(18) -0.021(2)
N1 0.022(2) 0.022(2) 0.023(2) 0.0024(17) -0.0013(18) 0.0019(17)
C1 0.018(2) 0.019(2) 0.014(2) 0.0006(19) 0.0003(18) 0.0008(19)
C2 0.020(2) 0.014(2) 0.017(2) 0.0026(18) -0.0005(19) 0.0028(18)
C3 0.019(2) 0.020(2) 0.018(2) 0.0022(19) 0.0015(19) -0.0029(19)
C4 0.021(3) 0.021(2) 0.021(2) 0.002(2) 0.008(2) -0.003(2)
C5 0.019(2) 0.019(2) 0.023(3) -0.0044(19) 0.003(2) -0.0018(19)
C6 0.020(2) 0.019(2) 0.019(2) 0.0044(19) 0.000(2) 0.0005(19)
C7 0.017(2) 0.016(2) 0.015(2) -0.0002(18) -0.0009(18) -0.0020(19)
C8 0.020(2) 0.024(2) 0.008(2) 0.0012(18) -0.0022(18) 0.003(2)
C9 0.026(3) 0.027(3) 0.036(3) 0.010(2) 0.007(2) 0.004(2)
C10 0.021(3) 0.053(4) 0.042(3) 0.013(3) 0.016(3) 0.008(3)
C11 0.035(3) 0.043(3) 0.032(3) 0.004(3) 0.004(3) 0.023(3)
C12 0.036(3) 0.023(3) 0.035(3) 0.000(2) -0.005(2) 0.012(2)
C13 0.026(3) 0.027(2) 0.023(3) 0.001(2) -0.004(2) 0.000(2)
C14 0.033(3) 0.024(2) 0.015(2) 0.006(2) 0.001(2) 0.001(2)
C15 0.043(3) 0.031(3) 0.020(3) 0.004(2) 0.001(2) -0.009(3)
C16 0.037(3) 0.039(3) 0.020(3) 0.003(2) -0.003(2) -0.009(3)
C17 0.049(4) 0.042(3) 0.021(3) 0.014(2) 0.000(3) 0.017(3)
C18 0.025(3) 0.029(3) 0.033(3) -0.003(2) 0.003(2) 0.008(2)
C19 0.038(3) 0.059(4) 0.034(3) 0.001(3) -0.003(3) 0.026(3)
C20 0.047(4) 0.032(3) 0.042(3) -0.004(3) 0.006(3) 0.009(3)
C21 0.018(3) 0.052(4) 0.064(4) -0.006(3) 0.010(3) 0.006(3)
C22 0.017(2) 0.019(2) 0.014(2) 0.0011(18) 0.0031(19) 0.0003(19)
C23 0.022(3) 0.019(2) 0.019(2) 0.0024(19) 0.002(2) -0.001(2)
C24 0.019(2) 0.018(2) 0.019(2) -0.002(2) 0.0015(19) 0.002(2)
C25 0.028(3) 0.022(2) 0.026(3) 0.010(2) -0.001(2) 0.000(2)
C26 0.034(3) 0.019(2) 0.035(3) -0.001(2) 0.002(2) 0.000(2)
C27 0.030(3) 0.029(3) 0.026(3) -0.008(2) 0.000(2) 0.000(2)
C28 0.021(3) 0.023(2) 0.020(2) -0.002(2) 0.000(2) 0.001(2)
C29 0.030(3) 0.018(2) 0.013(2) 0.0015(19) -0.004(2) 0.005(2)
C30 0.047(4) 0.022(2) 0.023(3) 0.002(2) 0.010(2) 0.000(2)
C31 0.067(4) 0.024(3) 0.024(3) 0.000(2) 0.011(3) 0.005(3)
C32 0.066(4) 0.016(2) 0.027(3) -0.003(2) -0.008(3) 0.000(3)
C33 0.041(3) 0.023(3) 0.041(3) 0.007(2) -0.009(3) -0.005(2)
C34 0.025(3) 0.023(2) 0.025(3) 0.003(2) -0.001(2) -0.001(2)
C35 0.152(8) 0.029(3) 0.055(4) -0.009(3) 0.038(5) 0.022(4)
C36 0.025(3) 0.012(2) 0.019(2) -0.0008(19) 0.000(2) 0.0006(19)
C37 0.027(3) 0.019(2) 0.013(2) -0.0013(19) -0.001(2) 0.000(2)
C38 0.022(3) 0.023(2) 0.024(3) 0.003(2) -0.001(2) 0.001(2)
C39 0.042(3) 0.025(2) 0.022(3) 0.006(2) 0.000(2) -0.005(2)
C40 0.034(3) 0.034(3) 0.024(3) 0.001(2) 0.006(2) -0.014(3)
C41 0.021(3) 0.035(3) 0.033(3) -0.004(2) 0.001(2) -0.002(2)
C42 0.029(3) 0.024(3) 0.019(2) 0.004(2) -0.004(2) -0.002(2)
C43 0.024(3) 0.026(2) 0.022(3) -0.002(2) 0.004(2) 0.003(2)
C44 0.025(3) 0.030(3) 0.027(3) -0.006(2) -0.002(2) -0.003(2)
C45 0.023(3) 0.025(2) 0.021(2) 0.001(2) -0.002(2) 0.002(2)
C46 0.021(3) 0.023(2) 0.020(2) 0.002(2) 0.002(2) 0.000(2)
C47 0.020(2) 0.020(2) 0.018(2) 0.0009(19) -0.001(2) 0.001(2)
C48 0.024(3) 0.021(2) 0.017(2) 0.0026(19) -0.002(2) -0.001(2)
C49 0.025(3) 0.027(3) 0.033(3) -0.003(2) 0.006(2) -0.001(2)
C50 0.046(4) 0.030(3) 0.059(4) -0.001(3) 0.022(3) -0.010(3)
C51 0.023(3) 0.047(3) 0.052(4) -0.012(3) 0.002(3) 0.000(3)
C52 0.032(3) 0.045(3) 0.031(3) 0.003(3) 0.012(2) -0.003(3)
C53 0.031(3) 0.033(3) 0.022(3) -0.006(2) -0.001(2) -0.001(2)
C54 0.055(4) 0.041(3) 0.039(3) -0.020(3) 0.005(3) -0.009(3)
C55 0.047(4) 0.067(4) 0.030(3) -0.002(3) -0.014(3) 0.001(3)
C56 0.044(3) 0.048(3) 0.021(3) -0.009(3) 0.001(2) -0.003(3)
C57 0.018(2) 0.017(2) 0.010(2) 0.0044(17) 0.0022(18) 0.0011(19)

loop_
_atom_type_symbol
_atom_type_description
_atom_type_scat_dispersion_real
_atom_type_scat_dispersion_imag
_atom_type_scat_source
C C 0.0033 0.0016 'International Tables Vol C Tables 4.2.6.8 and 6.1.1.4'
H H 0.0000 0.0000 'International Tables Vol C Tables 4.2.6.8 and 6.1.1.4'
N N 0.0061 0.0033 'International Tables Vol C Tables 4.2.6.8 and 6.1.1.4'
O O 0.0106 0.0060 'International Tables Vol C Tables 4.2.6.8 and 6.1.1.4'

loop_
_geom_angle_atom_site_label_1
_geom_angle_atom_site_label_2
_geom_angle_atom_site_label_3
_geom_angle
_geom_angle_site_symmetry_1
_geom_angle_site_symmetry_3
_geom_angle_publ_flag
C31 O2 C35 116.9(4) . . ?
C24 N1 C57 109.1(3) . . ?
C25 N1 C24 130.7(4) . . ?
C25 N1 C57 120.2(4) . . ?
C6 C1 C2 116.7(3) . . ?
C7 C1 C2 122.8(4) . . ?
C7 C1 C6 120.6(4) . . ?
C1 C2 H2 118.3 . . ?
C3 C2 C1 123.4(4) . . ?
C3 C2 H2 118.3 . . ?
C2 C3 C4 118.3(4) . . ?
C2 C3 C14 122.6(4) . . ?
C4 C3 C14 119.1(3) . . ?
O1 C4 C3 120.7(4) . . ?
O1 C4 C5 120.4(4) . . ?
C3 C4 C5 118.8(3) . . ?
C4 C5 C18 119.7(4) . . ?
C6 C5 C4 118.1(4) . . ?
C6 C5 C18 122.2(4) . . ?
C1 C6 H6 118.1 . . ?
C5 C6 C1 123.7(4) . . ?
C5 C6 H6 118.1 . . ?
C1 C7 C8 123.5(4) . . ?
C1 C7 C22 122.6(4) . . ?
C22 C7 C8 114.0(3) . . ?
C9 C8 C7 119.0(4) . . ?
C9 C8 C13 118.4(4) . . ?
C13 C8 C7 122.4(4) . . ?
C8 C9 H9 119.8 . . ?
C8 C9 C10 120.5(4) . . ?
C10 C9 H9 119.8 . . ?
C9 C10 H10 120.0 . . ?
C11 C10 C9 120.0(4) . . ?
C11 C10 H10 120.0 . . ?
C10 C11 H11 119.9 . . ?
C10 C11 C12 120.2(4) . . ?
C12 C11 H11 119.9 . . ?
C11 C12 H12 119.9 . . ?
C11 C12 C13 120.1(4) . . ?
C13 C12 H12 119.9 . . ?
C8 C13 H13 119.6 . . ?
C12 C13 C8 120.9(4) . . ?
C12 C13 H13 119.6 . . ?
C3 C14 C15 110.7(4) . . ?
C3 C14 C16 110.1(4) . . ?
C3 C14 C17 111.4(3) . . ?
C16 C14 C15 109.4(4) . . ?
C16 C14 C17 108.5(4) . . ?
C17 C14 C15 106.6(4) . . ?
C14 C15 H15A 109.5 . . ?
C14 C15 H15B 109.5 . . ?
C14 C15 H15C 109.5 . . ?
H15A C15 H15B 109.5 . . ?
H15A C15 H15C 109.5 . . ?
H15B C15 H15C 109.5 . . ?
C14 C16 H16A 109.5 . . ?
C14 C16 H16B 109.5 . . ?
C14 C16 H16C 109.5 . . ?
H16A C16 H16B 109.5 . . ?
H16A C16 H16C 109.5 . . ?
H16B C16 H16C 109.5 . . ?
C14 C17 H17A 109.5 . . ?
C14 C17 H17B 109.5 . . ?
C14 C17 H17C 109.5 . . ?
H17A C17 H17B 109.5 . . ?
H17A C17 H17C 109.5 . . ?
H17B C17 H17C 109.5 . . ?
C5 C18 C20 109.9(4) . . ?
C5 C18 C21 109.7(4) . . ?
C19 C18 C5 112.2(4) . . ?
C19 C18 C20 106.9(4) . . ?
C19 C18 C21 108.1(5) . . ?
C21 C18 C20 110.0(4) . . ?
C18 C19 H19A 109.5 . . ?
C18 C19 H19B 109.5 . . ?
C18 C19 H19C 109.5 . . ?
H19A C19 H19B 109.5 . . ?
H19A C19 H19C 109.5 . . ?
H19B C19 H19C 109.5 . . ?
C18 C20 H20A 109.5 . . ?
C18 C20 H20B 109.5 . . ?
C18 C20 H20C 109.5 . . ?
H20A C20 H20B 109.5 . . ?
H20A C20 H20C 109.5 . . ?
H20B C20 H20C 109.5 . . ?
C18 C21 H21A 109.5 . . ?
C18 C21 H21B 109.5 . . ?
C18 C21 H21C 109.5 . . ?
H21A C21 H21B 109.5 . . ?
H21A C21 H21C 109.5 . . ?
H21B C21 H21C 109.5 . . ?
C23 C22 C7 126.8(4) . . ?
C57 C22 C7 125.6(4) . . ?
C57 C22 C23 107.3(4) . . ?
C22 C23 C29 126.0(4) . . ?
C24 C23 C22 109.0(4) . . ?
C24 C23 C29 125.0(4) . . ?
N1 C24 C36 124.0(4) . . ?
C23 C24 N1 107.3(4) . . ?
C23 C24 C36 128.5(4) . . ?
N1 C25 H25 119.9 . . ?
C26 C25 N1 120.1(4) . . ?
C26 C25 H25 119.9 . . ?
C25 C26 H26 120.2 . . ?
C25 C26 C27 119.7(4) . . ?
C27 C26 H26 120.2 . . ?
C26 C27 H27 119.5 . . ?
C28 C27 C26 121.0(4) . . ?
C28 C27 H27 119.5 . . ?
C27 C28 H28 120.0 . . ?
C27 C28 C57 120.0(4) . . ?
C57 C28 H28 120.0 . . ?
C30 C29 C23 120.0(4) . . ?
C34 C29 C23 120.9(4) . . ?
C34 C29 C30 119.1(4) . . ?
C29 C30 H30 120.0 . . ?
C29 C30 C31 120.0(4) . . ?
C31 C30 H30 120.0 . . ?
O2 C31 C30 114.1(5) . . ?
C32 C31 O2 124.9(4) . . ?
C32 C31 C30 120.9(4) . . ?
C31 C32 H32 120.5 . . ?
C31 C32 C33 118.9(4) . . ?
C33 C32 H32 120.5 . . ?
C32 C33 H33 119.5 . . ?
C32 C33 C34 121.1(5) . . ?
C34 C33 H33 119.5 . . ?
C29 C34 H34 120.1 . . ?
C33 C34 C29 119.9(4) . . ?
C33 C34 H34 120.1 . . ?
O2 C35 H35A 109.5 . . ?
O2 C35 H35B 109.5 . . ?
O2 C35 H35C 109.5 . . ?
H35A C35 H35B 109.5 . . ?
H35A C35 H35C 109.5 . . ?
H35B C35 H35C 109.5 . . ?
C24 C36 C37 117.7(4) . . ?
C47 C36 C24 119.0(4) . . ?
C47 C36 C37 123.1(4) . . ?
C38 C37 C36 120.9(4) . . ?
C38 C37 C42 118.5(4) . . ?
C42 C37 C36 120.7(4) . . ?
C37 C38 H38 119.7 . . ?
C37 C38 C39 120.7(4) . . ?
C39 C38 H38 119.7 . . ?
C38 C39 H39 120.1 . . ?
C40 C39 C38 119.7(4) . . ?
C40 C39 H39 120.1 . . ?
C39 C40 H40 119.9 . . ?
C41 C40 C39 120.2(4) . . ?
C41 C40 H40 119.9 . . ?
C40 C41 H41 120.0 . . ?
C40 C41 C42 119.9(5) . . ?
C42 C41 H41 120.0 . . ?
C37 C42 H42 119.5 . . ?
C41 C42 C37 121.0(4) . . ?
C41 C42 H42 119.5 . . ?
C44 C43 C49 118.9(4) . . ?
C48 C43 C44 118.4(4) . . ?
C48 C43 C49 122.7(4) . . ?
O3 C44 C43 120.8(4) . . ?
O3 C44 C45 120.8(4) . . ?
C45 C44 C43 118.4(4) . . ?
C44 C45 C53 118.6(4) . . ?
C46 C45 C44 119.2(4) . . ?
C46 C45 C53 122.2(4) . . ?
C45 C46 H46 118.5 . . ?
C45 C46 C47 122.9(4) . . ?
C47 C46 H46 118.5 . . ?
C36 C47 C46 122.7(4) . . ?
C36 C47 C48 120.1(4) . . ?
C48 C47 C46 117.3(4) . . ?
C43 C48 C47 123.8(4) . . ?
C43 C48 H48 118.1 . . ?
C47 C48 H48 118.1 . . ?
C43 C49 C50 110.4(4) . . ?
C43 C49 C51 110.2(4) . . ?
C43 C49 C52 111.1(4) . . ?
C50 C49 C52 107.8(4) . . ?
C51 C49 C50 110.1(4) . . ?
C51 C49 C52 107.1(4) . . ?
C49 C50 H50A 109.5 . . ?
C49 C50 H50B 109.5 . . ?
C49 C50 H50C 109.5 . . ?
H50A C50 H50B 109.5 . . ?
H50A C50 H50C 109.5 . . ?
H50B C50 H50C 109.5 . . ?
C49 C51 H51A 109.5 . . ?
C49 C51 H51B 109.5 . . ?
C49 C51 H51C 109.5 . . ?
H51A C51 H51B 109.5 . . ?
H51A C51 H51C 109.5 . . ?
H51B C51 H51C 109.5 . . ?
C49 C52 H52A 109.5 . . ?
C49 C52 H52B 109.5 . . ?
C49 C52 H52C 109.5 . . ?
H52A C52 H52B 109.5 . . ?
H52A C52 H52C 109.5 . . ?
H52B C52 H52C 109.5 . . ?
C45 C53 C54 110.0(4) . . ?
C55 C53 C45 109.7(4) . . ?
C55 C53 C54 110.8(5) . . ?
C56 C53 C45 111.3(4) . . ?
C56 C53 C54 107.3(4) . . ?
C56 C53 C55 107.6(4) . . ?
C53 C54 H54A 109.5 . . ?
C53 C54 H54B 109.5 . . ?
C53 C54 H54C 109.5 . . ?
H54A C54 H54B 109.5 . . ?
H54A C54 H54C 109.5 . . ?
H54B C54 H54C 109.5 . . ?
C53 C55 H55A 109.5 . . ?
C53 C55 H55B 109.5 . . ?
C53 C55 H55C 109.5 . . ?
H55A C55 H55B 109.5 . . ?
H55A C55 H55C 109.5 . . ?
H55B C55 H55C 109.5 . . ?
C53 C56 H56A 109.5 . . ?
C53 C56 H56B 109.5 . . ?
C53 C56 H56C 109.5 . . ?
H56A C56 H56B 109.5 . . ?
H56A C56 H56C 109.5 . . ?
H56B C56 H56C 109.5 . . ?
C22 C57 N1 107.3(4) . . ?
C28 C57 N1 119.0(4) . . ?
C28 C57 C22 133.6(4) . . ?

loop_
_geom_bond_atom_site_label_1
_geom_bond_atom_site_label_2
_geom_bond_distance
_geom_bond_site_symmetry_2
_geom_bond_publ_flag
O1 C4 1.237(5) . ?
O2 C31 1.374(6) . ?
O2 C35 1.431(6) . ?
O3 C44 1.231(6) . ?
N1 C24 1.394(5) . ?
N1 C25 1.392(5) . ?
N1 C57 1.406(5) . ?
C1 C2 1.449(5) . ?
C1 C6 1.440(6) . ?
C1 C7 1.375(5) . ?
C2 H2 0.9300 . ?
C2 C3 1.352(5) . ?
C3 C4 1.485(6) . ?
C3 C14 1.524(6) . ?
C4 C5 1.484(6) . ?
C5 C6 1.355(5) . ?
C5 C18 1.521(6) . ?
C6 H6 0.9300 . ?
C7 C8 1.492(6) . ?
C7 C22 1.464(6) . ?
C8 C9 1.387(6) . ?
C8 C13 1.390(6) . ?
C9 H9 0.9300 . ?
C9 C10 1.392(6) . ?
C10 H10 0.9300 . ?
C10 C11 1.371(7) . ?
C11 H11 0.9300 . ?
C11 C12 1.373(7) . ?
C12 H12 0.9300 . ?
C12 C13 1.377(6) . ?
C13 H13 0.9300 . ?
C14 C15 1.544(6) . ?
C14 C16 1.529(6) . ?
C14 C17 1.534(6) . ?
C15 H15A 0.9600 . ?
C15 H15B 0.9600 . ?
C15 H15C 0.9600 . ?
C16 H16A 0.9600 . ?
C16 H16B 0.9600 . ?
C16 H16C 0.9600 . ?
C17 H17A 0.9600 . ?
C17 H17B 0.9600 . ?
C17 H17C 0.9600 . ?
C18 C19 1.520(7) . ?
C18 C20 1.551(7) . ?
C18 C21 1.530(6) . ?
C19 H19A 0.9600 . ?
C19 H19B 0.9600 . ?
C19 H19C 0.9600 . ?
C20 H20A 0.9600 . ?
C20 H20B 0.9600 . ?
C20 H20C 0.9600 . ?
C21 H21A 0.9600 . ?
C21 H21B 0.9600 . ?
C21 H21C 0.9600 . ?
C22 C23 1.413(6) . ?
C22 C57 1.403(5) . ?
C23 C24 1.389(6) . ?
C23 C29 1.483(6) . ?
C24 C36 1.467(6) . ?
C25 H25 0.9300 . ?
C25 C26 1.350(6) . ?
C26 H26 0.9300 . ?
C26 C27 1.423(6) . ?
C27 H27 0.9300 . ?
C27 C28 1.346(6) . ?
C28 H28 0.9300 . ?
C28 C57 1.399(6) . ?
C29 C30 1.390(6) . ?
C29 C34 1.389(6) . ?
C30 H30 0.9300 . ?
C30 C31 1.392(6) . ?
C31 C32 1.373(7) . ?
C32 H32 0.9300 . ?
C32 C33 1.380(7) . ?
C33 H33 0.9300 . ?
C33 C34 1.388(6) . ?
C34 H34 0.9300 . ?
C35 H35A 0.9600 . ?
C35 H35B 0.9600 . ?
C35 H35C 0.9600 . ?
C36 C37 1.490(6) . ?
C36 C47 1.388(6) . ?
C37 C38 1.391(6) . ?
C37 C42 1.391(6) . ?
C38 H38 0.9300 . ?
C38 C39 1.392(6) . ?
C39 H39 0.9300 . ?
C39 C40 1.384(7) . ?
C40 H40 0.9300 . ?
C40 C41 1.379(7) . ?
C41 H41 0.9300 . ?
C41 C42 1.384(6) . ?
C42 H42 0.9300 . ?
C43 C44 1.488(6) . ?
C43 C48 1.346(6) . ?
C43 C49 1.522(6) . ?
C44 C45 1.491(6) . ?
C45 C46 1.345(6) . ?
C45 C53 1.538(6) . ?
C46 H46 0.9300 . ?
C46 C47 1.442(6) . ?
C47 C48 1.445(5) . ?
C48 H48 0.9300 . ?
C49 C50 1.541(6) . ?
C49 C51 1.532(7) . ?
C49 C52 1.543(7) . ?
C50 H50A 0.9600 . ?
C50 H50B 0.9600 . ?
C50 H50C 0.9600 . ?
C51 H51A 0.9600 . ?
C51 H51B 0.9600 . ?
C51 H51C 0.9600 . ?
C52 H52A 0.9600 . ?
C52 H52B 0.9600 . ?
C52 H52C 0.9600 . ?
C53 C54 1.547(7) . ?
C53 C55 1.537(7) . ?
C53 C56 1.522(6) . ?
C54 H54A 0.9600 . ?
C54 H54B 0.9600 . ?
C54 H54C 0.9600 . ?
C55 H55A 0.9600 . ?
C55 H55B 0.9600 . ?
C55 H55C 0.9600 . ?
C56 H56A 0.9600 . ?
C56 H56B 0.9600 . ?
C56 H56C 0.9600 . ?

loop_
_geom_torsion_atom_site_label_1
_geom_torsion_atom_site_label_2
_geom_torsion_atom_site_label_3
_geom_torsion_atom_site_label_4
_geom_torsion
_geom_torsion_site_symmetry_1
_geom_torsion_site_symmetry_2
_geom_torsion_site_symmetry_3
_geom_torsion_site_symmetry_4
_geom_torsion_publ_flag
O1 C4 C5 C6 168.4(4) . . . . ?
O1 C4 C5 C18 -11.1(6) . . . . ?
O2 C31 C32 C33 177.8(5) . . . . ?
O3 C44 C45 C46 -179.9(5) . . . . ?
O3 C44 C45 C53 -1.5(7) . . . . ?
N1 C24 C36 C37 61.9(6) . . . . ?
N1 C24 C36 C47 -122.0(5) . . . . ?
N1 C25 C26 C27 -0.3(7) . . . . ?
C1 C2 C3 C4 -2.0(6) . . . . ?
C1 C2 C3 C14 -178.1(4) . . . . ?
C1 C7 C8 C9 -131.4(5) . . . . ?
C1 C7 C8 C13 53.5(6) . . . . ?
C1 C7 C22 C23 -132.7(5) . . . . ?
C1 C7 C22 C57 54.6(6) . . . . ?
C2 C1 C6 C5 6.3(6) . . . . ?
C2 C1 C7 C8 11.1(6) . . . . ?
C2 C1 C7 C22 -168.5(4) . . . . ?
C2 C3 C4 O1 -168.1(4) . . . . ?
C2 C3 C4 C5 9.9(6) . . . . ?
C2 C3 C14 C15 -133.2(4) . . . . ?
C2 C3 C14 C16 105.6(5) . . . . ?
C2 C3 C14 C17 -14.8(6) . . . . ?
C3 C4 C5 C6 -9.6(6) . . . . ?
C3 C4 C5 C18 170.9(4) . . . . ?
C4 C3 C14 C15 50.7(5) . . . . ?
C4 C3 C14 C16 -70.5(5) . . . . ?
C4 C3 C14 C17 169.1(4) . . . . ?
C4 C5 C6 C1 1.4(6) . . . . ?
C4 C5 C18 C19 -175.7(4) . . . . ?
C4 C5 C18 C20 65.5(5) . . . . ?
C4 C5 C18 C21 -55.6(6) . . . . ?
C6 C1 C2 C3 -6.0(6) . . . . ?
C6 C1 C7 C8 -169.3(4) . . . . ?
C6 C1 C7 C22 11.2(6) . . . . ?
C6 C5 C18 C19 4.8(6) . . . . ?
C6 C5 C18 C20 -114.1(5) . . . . ?
C6 C5 C18 C21 124.9(5) . . . . ?
C7 C1 C2 C3 173.7(4) . . . . ?
C7 C1 C6 C5 -173.4(4) . . . . ?
C7 C8 C9 C10 -175.8(4) . . . . ?
C7 C8 C13 C12 174.6(4) . . . . ?
C7 C22 C23 C24 -175.3(4) . . . . ?
C7 C22 C23 C29 6.9(7) . . . . ?
C7 C22 C57 N1 174.4(4) . . . . ?
C7 C22 C57 C28 -3.2(8) . . . . ?
C8 C7 C22 C23 47.7(6) . . . . ?
C8 C7 C22 C57 -125.0(4) . . . . ?
C8 C9 C10 C11 1.4(8) . . . . ?
C9 C8 C13 C12 -0.5(7) . . . . ?
C9 C10 C11 C12 -1.2(8) . . . . ?
C10 C11 C12 C13 0.2(8) . . . . ?
C11 C12 C13 C8 0.7(7) . . . . ?
C13 C8 C9 C10 -0.5(7) . . . . ?
C14 C3 C4 O1 8.1(6) . . . . ?
C14 C3 C4 C5 -173.9(4) . . . . ?
C18 C5 C6 C1 -179.1(4) . . . . ?
C22 C7 C8 C9 48.2(6) . . . . ?
C22 C7 C8 C13 -126.9(5) . . . . ?
C22 C23 C24 N1 1.8(5) . . . . ?
C22 C23 C24 C36 -173.1(4) . . . . ?
C22 C23 C29 C30 -124.7(5) . . . . ?
C22 C23 C29 C34 55.7(7) . . . . ?
C23 C22 C57 N1 0.4(5) . . . . ?
C23 C22 C57 C28 -177.1(5) . . . . ?
C23 C24 C36 C37 -124.0(5) . . . . ?
C23 C24 C36 C47 52.1(6) . . . . ?
C23 C29 C30 C31 -178.9(5) . . . . ?
C23 C29 C34 C33 177.3(4) . . . . ?
C24 N1 C25 C26 -179.7(4) . . . . ?
C24 N1 C57 C22 0.7(5) . . . . ?
C24 N1 C57 C28 178.7(4) . . . . ?
C24 C23 C29 C30 57.8(7) . . . . ?
C24 C23 C29 C34 -121.8(5) . . . . ?
C24 C36 C37 C38 -141.7(4) . . . . ?
C24 C36 C37 C42 37.4(6) . . . . ?
C24 C36 C47 C46 -159.3(4) . . . . ?
C24 C36 C47 C48 19.1(6) . . . . ?
C25 N1 C24 C23 179.9(4) . . . . ?
C25 N1 C24 C36 -4.9(7) . . . . ?
C25 N1 C57 C22 179.4(4) . . . . ?
C25 N1 C57 C28 -2.6(6) . . . . ?
C25 C26 C27 C28 -0.7(7) . . . . ?
C26 C27 C28 C57 -0.1(7) . . . . ?
C27 C28 C57 N1 1.7(6) . . . . ?
C27 C28 C57 C22 179.0(5) . . . . ?
C29 C23 C24 N1 179.6(4) . . . . ?
C29 C23 C24 C36 4.7(7) . . . . ?
C29 C30 C31 O2 -178.5(5) . . . . ?
C29 C30 C31 C32 1.7(8) . . . . ?
C30 C29 C34 C33 -2.4(7) . . . . ?
C30 C31 C32 C33 -2.4(8) . . . . ?
C31 C32 C33 C34 0.8(8) . . . . ?
C32 C33 C34 C29 1.6(8) . . . . ?
C34 C29 C30 C31 0.8(8) . . . . ?
C35 O2 C31 C30 -179.7(5) . . . . ?
C35 O2 C31 C32 0.2(8) . . . . ?
C36 C37 C38 C39 -179.2(4) . . . . ?
C36 C37 C42 C41 179.0(4) . . . . ?
C36 C47 C48 C43 -180.0(5) . . . . ?
C37 C36 C47 C46 16.5(7) . . . . ?
C37 C36 C47 C48 -165.0(4) . . . . ?
C37 C38 C39 C40 -0.1(7) . . . . ?
C38 C37 C42 C41 -1.8(6) . . . . ?
C38 C39 C40 C41 -1.2(7) . . . . ?
C39 C40 C41 C42 1.0(7) . . . . ?
C40 C41 C42 C37 0.5(7) . . . . ?
C42 C37 C38 C39 1.6(6) . . . . ?
C43 C44 C45 C46 -0.5(6) . . . . ?
C43 C44 C45 C53 177.9(4) . . . . ?
C44 C43 C48 C47 2.1(7) . . . . ?
C44 C43 C49 C50 61.8(6) . . . . ?
C44 C43 C49 C51 -60.1(5) . . . . ?
C44 C43 C49 C52 -178.7(4) . . . . ?
C44 C45 C46 C47 1.2(7) . . . . ?
C44 C45 C53 C54 -61.6(6) . . . . ?
C44 C45 C53 C55 60.6(5) . . . . ?
C44 C45 C53 C56 179.6(4) . . . . ?
C45 C46 C47 C36 178.2(4) . . . . ?
C45 C46 C47 C48 -0.3(6) . . . . ?
C46 C45 C53 C54 116.8(5) . . . . ?
C46 C45 C53 C55 -121.0(5) . . . . ?
C46 C45 C53 C56 -2.1(6) . . . . ?
C46 C47 C48 C43 -1.5(6) . . . . ?
C47 C36 C37 C38 42.3(6) . . . . ?
C47 C36 C37 C42 -138.5(4) . . . . ?
C48 C43 C44 O3 178.3(5) . . . . ?
C48 C43 C44 C45 -1.1(6) . . . . ?
C48 C43 C49 C50 -119.5(5) . . . . ?
C48 C43 C49 C51 118.6(5) . . . . ?
C48 C43 C49 C52 0.0(6) . . . . ?
C49 C43 C44 O3 -2.9(7) . . . . ?
C49 C43 C44 C45 177.6(4) . . . . ?
C49 C43 C48 C47 -176.6(4) . . . . ?
C53 C45 C46 C47 -177.2(4) . . . . ?
C57 N1 C24 C23 -1.5(5) . . . . ?
C57 N1 C24 C36 173.7(4) . . . . ?
C57 N1 C25 C26 1.9(6) . . . . ?
C57 C22 C23 C24 -1.4(5) . . . . ?
C57 C22 C23 C29 -179.2(4) . . . . ?
